data_7712628
loop_
_publ_author_name
'Li, Qing-Qing'
'Pan, Xue-Wei'
'Zhai, Lu'
'Zhang, Jin'
'Ren, Xiaoming'

_publ_section_title
;
 A {Cu2I3&#x2212;}\\infty Chain Hybrid with Two-step Phase Transition,
 Switchable Dielectrics, Thermochromism and Piezochromism
;
_journal_name_full 'Dalton Transactions'
_journal_paper_doi 10.1039/D3DT00650F
_journal_year 2023
_chemical_formula_sum 'C5 H14 Cu2 I3 N'
_chemical_formula_weight 595.95
_space_group_crystal_system triclinic
_space_group_IT_number 2
_space_group_name_Hall '-P 1'
_space_group_name_H-M_alt 'P -1'
_atom_sites_solution_hydrogens geom
_audit_creation_method SHELXL-2014/7
_audit_update_record
;
2022-11-28 deposited with the CCDC.	2023-03-15 downloaded from the CCDC.
;
_cell_angle_alpha 61.1868(9)
_cell_angle_beta 83.7127(11)
_cell_angle_gamma 85.3326(11)
_cell_formula_units_Z 2
_cell_length_a 8.2892(3)
_cell_length_b 9.5653(3)
_cell_length_c 9.7954(3)
_cell_measurement_reflns_used 6234
_cell_measurement_temperature 223(2)
_cell_measurement_theta_max 26.39
_cell_measurement_theta_min 3.29
_cell_volume 676.05(4)
_computing_cell_refinement 'Bruker SAINT'
_computing_data_collection 'Bruker APEX2'
_computing_data_reduction 'Bruker SAINT'
_computing_molecular_graphics 'Bruker SHELXTL'
_computing_publication_material 'Bruker SHELXTL'
_computing_structure_refinement 'SHELXL-2014/7 (Sheldrick, 2014)'
_computing_structure_solution 'SHELXS-97 (Sheldrick 2008)'
_diffrn_ambient_temperature 223(2)
_diffrn_measured_fraction_theta_full 0.991
_diffrn_measured_fraction_theta_max 0.986
_diffrn_measurement_device_type 'Bruker APEX-II CCD'
_diffrn_measurement_method '\f and \w scans'
_diffrn_radiation_type MoK\a
_diffrn_radiation_wavelength 0.71073
_diffrn_reflns_av_unetI/netI 0.0414
_diffrn_reflns_Laue_measured_fraction_full 0.991
_diffrn_reflns_Laue_measured_fraction_max 0.986
_diffrn_reflns_number 2725
_diffrn_reflns_point_group_measured_fraction_full 0.991
_diffrn_reflns_point_group_measured_fraction_max 0.986
_diffrn_reflns_theta_full 25.242
_diffrn_reflns_theta_max 26.385
_diffrn_reflns_theta_min 2.473
_exptl_absorpt_coefficient_mu 9.951
_exptl_absorpt_correction_type none
_exptl_crystal_density_diffrn 2.928
_exptl_crystal_F_000 536
_refine_diff_density_max 1.384
_refine_diff_density_min -1.610
_refine_diff_density_rms 0.292
_refine_ls_extinction_method none
_refine_ls_goodness_of_fit_ref 1.069
_refine_ls_hydrogen_treatment constr
_refine_ls_matrix_type full
_refine_ls_number_parameters 104
_refine_ls_number_reflns 2725
_refine_ls_number_restraints 0
_refine_ls_restrained_S_all 1.069
_refine_ls_R_factor_all 0.0603
_refine_ls_R_factor_gt 0.0467
_refine_ls_shift/su_max 0.000
_refine_ls_shift/su_mean 0.000
_refine_ls_structure_factor_coef Fsqd
_refine_ls_weighting_details 'w=1/[\s^2^(Fo^2^)+(0.0395P)^2^+15.5550P] where P=(Fo^2^+2Fc^2^)/3'
_refine_ls_weighting_scheme calc
_refine_ls_wR_factor_gt 0.1147
_refine_ls_wR_factor_ref 0.1271
_reflns_Friedel_coverage 0.000
_reflns_number_gt 2363
_reflns_number_total 2725
_reflns_threshold_expression 'I > 2\s(I)'
_cod_data_source_file d3dt00650f2.cif
_cod_data_source_block 223_0m_4
_cod_database_code 7712628
_shelx_shelxl_version_number 2014/7
_shelx_space_group_comment
; 
The symmetry employed for this shelxl refinement is uniquely defined 
by the following loop, which should always be used as a source of 
symmetry information in preference to the above space-group names. 
They are only intended as comments. 
;

loop_
_space_group_symop_operation_xyz
'x, y, z'
'-x, -y, -z'

loop_
_atom_site_label
_atom_site_type_symbol
_atom_site_fract_x
_atom_site_fract_y
_atom_site_fract_z
_atom_site_U_iso_or_equiv
_atom_site_adp_type
_atom_site_occupancy
_atom_site_site_symmetry_order
_atom_site_calc_flag
_atom_site_refinement_flags_posn
_atom_site_refinement_flags_adp
_atom_site_refinement_flags_occupancy
_atom_site_disorder_assembly
_atom_site_disorder_group
Cu1 Cu 0.88638(19) 0.0694(2) 0.4003(2) 0.0602(5) Uani 1 1 d . . . . .
Cu2 Cu 0.60777(19) 0.0878(2) 0.5110(2) 0.0618(5) Uani 1 1 d . . . . .
I1 I 0.67125(8) -0.11432(9) 0.36832(9) 0.0379(2) Uani 1 1 d . . . . .
I2 I 0.74308(9) 0.35554(9) 0.29866(9) 0.0410(2) Uani 1 1 d . . . . .
I3 I 1.16560(8) 0.05989(8) 0.27002(8) 0.0334(2) Uani 1 1 d . . . . .
N1 N 0.232(2) 0.6297(14) 0.1923(17) 0.084(5) Uani 1 1 d . . . . .
C1 C 0.246(2) 0.4834(17) 0.1727(19) 0.062(4) Uani 1 1 d . . . . .
H1A H 0.2868 0.5116 0.0663 0.094 Uiso 1 1 calc R U . . .
H1B H 0.1401 0.4374 0.1947 0.094 Uiso 1 1 calc R U . . .
H1C H 0.3204 0.4061 0.2446 0.094 Uiso 1 1 calc R U . . .
C3 C 0.124(3) 0.753(2) 0.085(2) 0.089(6) Uani 1 1 d . . . . .
H3A H 0.1635 0.8576 0.0549 0.134 Uiso 1 1 calc R U . . .
H3B H 0.0153 0.7431 0.1372 0.134 Uiso 1 1 calc R U . . .
H3C H 0.1204 0.7405 -0.0067 0.134 Uiso 1 1 calc R U . . .
C5 C 0.472(2) 0.743(3) 0.053(2) 0.108(8) Uani 1 1 d . . . . .
H5A H 0.4573 0.6737 0.0094 0.161 Uiso 1 1 calc R U . . .
H5B H 0.5860 0.7447 0.0656 0.161 Uiso 1 1 calc R U . . .
H5C H 0.4331 0.8506 -0.0165 0.161 Uiso 1 1 calc R U . . .
C4 C 0.365(3) 0.675(3) 0.229(4) 0.147(14) Uani 1 1 d . . . . .
H4A H 0.4212 0.5851 0.3122 0.176 Uiso 1 1 calc R U . . .
H4B H 0.3390 0.7596 0.2586 0.176 Uiso 1 1 calc R U . . .
C2 C 0.134(5) 0.575(3) 0.362(3) 0.163(14) Uani 1 1 d . . . . .
H2A H 0.1964 0.4914 0.4421 0.244 Uiso 1 1 calc R U . . .
H2B H 0.0295 0.5356 0.3634 0.244 Uiso 1 1 calc R U . . .
H2C H 0.1182 0.6658 0.3811 0.244 Uiso 1 1 calc R U . . .

loop_
_atom_site_aniso_label
_atom_site_aniso_U_11
_atom_site_aniso_U_22
_atom_site_aniso_U_33
_atom_site_aniso_U_23
_atom_site_aniso_U_13
_atom_site_aniso_U_12
Cu1 0.0352(8) 0.0586(10) 0.0745(12) -0.0259(9) 0.0075(8) 0.0076(7)
Cu2 0.0360(8) 0.0602(11) 0.0762(13) -0.0255(9) 0.0121(8) -0.0026(7)
I1 0.0287(3) 0.0461(4) 0.0457(4) -0.0274(4) -0.0025(3) -0.0017(3)
I2 0.0410(4) 0.0328(4) 0.0434(4) -0.0138(3) -0.0050(3) 0.0028(3)
I3 0.0284(3) 0.0372(4) 0.0352(4) -0.0181(3) -0.0039(3) 0.0029(3)
N1 0.156(15) 0.036(6) 0.077(10) -0.032(6) -0.074(10) 0.021(8)
C1 0.088(11) 0.048(8) 0.062(9) -0.031(7) -0.029(8) 0.009(7)
C3 0.114(15) 0.083(12) 0.067(11) -0.035(10) -0.044(11) 0.052(11)
C5 0.075(13) 0.105(16) 0.085(14) -0.007(12) 0.019(11) 0.020(11)
C4 0.096(16) 0.15(2) 0.30(4) -0.18(3) -0.08(2) 0.044(16)
C2 0.30(4) 0.100(19) 0.091(19) -0.051(16) 0.03(2) -0.02(2)

loop_
_atom_type_symbol
_atom_type_description
_atom_type_scat_dispersion_real
_atom_type_scat_dispersion_imag
_atom_type_scat_source
C C 0.0033 0.0016 'International Tables Vol C Tables 4.2.6.8 and 6.1.1.4'
H H 0.0000 0.0000 'International Tables Vol C Tables 4.2.6.8 and 6.1.1.4'
N N 0.0061 0.0033 'International Tables Vol C Tables 4.2.6.8 and 6.1.1.4'
Cu Cu 0.3201 1.2651 'International Tables Vol C Tables 4.2.6.8 and 6.1.1.4'
I I -0.4742 1.8119 'International Tables Vol C Tables 4.2.6.8 and 6.1.1.4'

loop_
_geom_angle_atom_site_label_1
_geom_angle_atom_site_label_2
_geom_angle_atom_site_label_3
_geom_angle
_geom_angle_site_symmetry_1
_geom_angle_site_symmetry_3
_geom_angle_publ_flag
I3 Cu1 I2 115.91(7) . . ?
I3 Cu1 Cu1 66.43(6) . 2_756 ?
I2 Cu1 Cu1 130.07(12) . 2_756 ?
I3 Cu1 I1 112.15(7) . . ?
I2 Cu1 I1 105.52(6) . . ?
Cu1 Cu1 I1 119.80(11) 2_756 . ?
I3 Cu1 I3 121.25(7) . 2_756 ?
I2 Cu1 I3 102.16(6) . 2_756 ?
Cu1 Cu1 I3 54.82(7) 2_756 2_756 ?
I1 Cu1 I3 97.32(6) . 2_756 ?
I1 Cu2 I2 116.53(7) 2_656 . ?
I1 Cu2 Cu2 67.39(6) 2_656 2_656 ?
I2 Cu2 Cu2 131.10(13) . 2_656 ?
I1 Cu2 I3 112.73(8) 2_656 2_756 ?
I2 Cu2 I3 104.35(6) . 2_756 ?
Cu2 Cu2 I3 119.08(11) 2_656 2_756 ?
I1 Cu2 I1 121.86(7) 2_656 . ?
I2 Cu2 I1 102.19(7) . . ?
Cu2 Cu2 I1 54.47(7) 2_656 . ?
I3 Cu2 I1 96.12(6) 2_756 . ?
Cu2 I1 Cu1 110.31(6) 2_656 . ?
Cu2 I1 Cu2 58.14(7) 2_656 . ?
Cu1 I1 Cu2 52.18(5) . . ?
Cu2 I2 Cu1 55.78(5) . . ?
Cu1 I3 Cu2 111.02(6) . 2_756 ?
Cu1 I3 Cu1 58.75(7) . 2_756 ?
Cu2 I3 Cu1 52.27(5) 2_756 2_756 ?
C4 N1 C3 118.7(18) . . ?
C4 N1 C1 118.5(15) . . ?
C3 N1 C1 112.6(12) . . ?
C4 N1 C2 94(2) . . ?
C3 N1 C2 102.9(19) . . ?
C1 N1 C2 105.0(15) . . ?
N1 C4 C5 98(2) . . ?

loop_
_geom_bond_atom_site_label_1
_geom_bond_atom_site_label_2
_geom_bond_distance
_geom_bond_site_symmetry_2
_geom_bond_publ_flag
Cu1 I3 2.5346(17) . ?
Cu1 I2 2.6452(18) . ?
Cu1 Cu1 2.651(4) 2_756 ?
Cu1 I1 2.744(2) . ?
Cu1 I3 2.842(2) 2_756 ?
Cu2 I1 2.5310(17) 2_656 ?
Cu2 I2 2.6394(19) . ?
Cu2 Cu2 2.642(4) 2_656 ?
Cu2 I3 2.767(2) 2_756 ?
Cu2 I1 2.871(2) . ?
I1 Cu2 2.5310(17) 2_656 ?
I3 Cu2 2.767(2) 2_756 ?
I3 Cu1 2.842(2) 2_756 ?
N1 C4 1.36(2) . ?
N1 C3 1.462(19) . ?
N1 C1 1.496(17) . ?
N1 C2 1.62(3) . ?
C5 C4 1.69(4) . ?
